data_2202073
loop_
_publ_author_name
'Mohamed, Ajax K.'
'Auner, Norbert'
'Bolte, Michael'

_publ_section_title
;
 Tris(<i>N,N</i>-diethyldithiocarbamato-\k^2^<i>S,S</i>')nickel(II)
;
_journal_issue 4
_journal_name_full 'Acta Crystallographica Section E'
_journal_page_first m188
_journal_page_last m189
_journal_paper_doi 10.1107/S1600536803006044
_journal_volume 59
_journal_year 2003
_chemical_formula_iupac '[Ni (C5 H10 N1 S2)3]'
_chemical_formula_moiety 'C15 H30 N3 Ni S6'
_chemical_formula_sum 'C15 H30 N3 Ni S6'
_chemical_formula_weight 503.49
_chemical_name_systematic
;
Tris(N,N-diethyldithiocarbamato-\k^2^S,S')nickel(II)
;
_space_group_IT_number 15
_symmetry_cell_setting monoclinic
_symmetry_space_group_name_Hall '-C 2yc'
_symmetry_space_group_name_H-M 'C 1 2/c 1'
_atom_sites_solution_hydrogens geom
_atom_sites_solution_primary direct
_atom_sites_solution_secondary difmap
_audit_creation_method SHELXL-97
_cell_angle_alpha 90.00
_cell_angle_beta 109.630(5)
_cell_angle_gamma 90.00
_cell_formula_units_Z 4
_cell_length_a 14.0208(9)
_cell_length_b 10.2305(7)
_cell_length_c 16.9031(11)
_cell_measurement_reflns_used 15127
_cell_measurement_temperature 173(2)
_cell_measurement_theta_max 29.9
_cell_measurement_theta_min 3.7
_cell_volume 2283.7(3)
_computing_cell_refinement X-AREA
_computing_data_collection 'X-AREA (Stoe & Cie, 2001)'
_computing_data_reduction X-AREA
_computing_molecular_graphics 'XP in SHELXTL-Plus (Sheldrick, 1991)'
_computing_structure_refinement 'SHELXL97 (Sheldrick, 1997)'
_computing_structure_solution 'SHELXS97 (Sheldrick, 1990)'
_diffrn_ambient_temperature 173(2)
_diffrn_measured_fraction_theta_full 0.993
_diffrn_measured_fraction_theta_max 0.993
_diffrn_measurement_device_type 'Stoe IPDS-II two-circle'
_diffrn_measurement_method \w
_diffrn_radiation_monochromator graphite
_diffrn_radiation_source 'fine-focus sealed tube'
_diffrn_radiation_type MoK\a
_diffrn_radiation_wavelength 0.71073
_diffrn_reflns_av_R_equivalents 0.0372
_diffrn_reflns_av_sigmaI/netI 0.0261
_diffrn_reflns_limit_h_max 18
_diffrn_reflns_limit_h_min -19
_diffrn_reflns_limit_k_max 14
_diffrn_reflns_limit_k_min -14
_diffrn_reflns_limit_l_max 23
_diffrn_reflns_limit_l_min -23
_diffrn_reflns_number 16440
_diffrn_reflns_theta_full 29.73
_diffrn_reflns_theta_max 29.73
_diffrn_reflns_theta_min 3.94
_diffrn_standards_decay_% 0
_diffrn_standards_interval_time 0
_diffrn_standards_number 0
_exptl_absorpt_coefficient_mu 1.403
_exptl_absorpt_correction_T_max 0.8724
_exptl_absorpt_correction_T_min 0.7666
_exptl_absorpt_correction_type multi-scan
_exptl_absorpt_process_details '(MULABS; Spek, 1990; Blessing, 1995)'
_exptl_crystal_colour 'light violet'
_exptl_crystal_density_diffrn 1.464
_exptl_crystal_density_method 'not measured'
_exptl_crystal_description block
_exptl_crystal_F_000 1060
_exptl_crystal_size_max 0.20
_exptl_crystal_size_mid 0.20
_exptl_crystal_size_min 0.10
_refine_diff_density_max 0.389
_refine_diff_density_min -0.804
_refine_ls_extinction_method none
_refine_ls_goodness_of_fit_ref 0.955
_refine_ls_hydrogen_treatment constr
_refine_ls_matrix_type full
_refine_ls_number_parameters 115
_refine_ls_number_reflns 3232
_refine_ls_number_restraints 0
_refine_ls_restrained_S_all 0.955
_refine_ls_R_factor_all 0.0300
_refine_ls_R_factor_gt 0.0224
_refine_ls_shift/su_max 0.002
_refine_ls_shift/su_mean 0.000
_refine_ls_structure_factor_coef Fsqd
_refine_ls_weighting_details 'calc w = 1/[\s^2^(Fo^2^)+(0.0409P)^2^] where P = (Fo^2^+2Fc^2^)/3'
_refine_ls_weighting_scheme calc
_refine_ls_wR_factor_gt 0.0585
_refine_ls_wR_factor_ref 0.0605
_reflns_number_gt 2635
_reflns_number_total 3232
_reflns_threshold_expression I>2\s(I)
_cod_data_source_file na6214.cif
_cod_data_source_block I
_cod_depositor_comments
;
The following automatic conversions were performed:
'_symmetry_cell_setting' value 'Monoclinic' changed to 'monoclinic'
according to '/home/saulius/struct/CIF-dictionaries/cif_core.dic'
dictionary named 'cif_core.dic' version 2.4.1 from 2010-06-29.

Automatic conversion script
Id: cif_fix_enum 1527 2010-12-29 10:47:43Z saulius 

The following automatic conversions were performed:

'_symmetry_cell_setting' value 'Monoclinic' changed to 'monoclinic'
according to /home/saulius/struct/CIF-dictionaries/cif_core.dic
dictionary named 'cif_core.dic' version 2.4.1 from 2010-06-29.

Automatic conversion script
Id: cif_fix_values 1715 2011-07-08 13:25:40Z adriana 
;
_cod_original_sg_symbol_H-M 'C 2/c'
_cod_database_code 2202073

loop_
_symmetry_equiv_pos_as_xyz
'x, y, z'
'-x+1/2, y+1/2, -z+1/2'
'x+1/2, y+1/2, z'
'-x+1, y+1, -z+1/2'
'-x, -y, -z'
'x-1/2, -y-1/2, z-1/2'
'-x+1/2, -y+1/2, -z'
'x, -y, z-1/2'

loop_
_atom_site_label
_atom_site_fract_x
_atom_site_fract_y
_atom_site_fract_z
_atom_site_U_iso_or_equiv
_atom_site_adp_type
_atom_site_calc_flag
_atom_site_refinement_flags
_atom_site_occupancy
_atom_site_disorder_assembly
_atom_site_disorder_group
_atom_site_type_symbol
Ni1 0.5000 0.25100(2) 0.7500 0.02044(7) Uani d S 1 . . Ni
C1 0.5000 -0.01879(19) 0.7500 0.0230(4) Uani d S 1 . . C
C2 0.40977(15) -0.22287(16) 0.74875(11) 0.0387(4) Uani d . 1 . . C
H2A 0.4056 -0.3036 0.7154 0.046 Uiso calc R 1 . . H
H2B 0.3487 -0.1699 0.7204 0.046 Uiso calc R 1 . . H
C3 0.4101(2) -0.2595(2) 0.83540(14) 0.0556(6) Uani d . 1 . . C
H3A 0.3482 -0.3083 0.8307 0.083 Uiso calc R 1 . . H
H3B 0.4128 -0.1800 0.8684 0.083 Uiso calc R 1 . . H
H3C 0.4693 -0.3140 0.8633 0.083 Uiso calc R 1 . . H
C4 0.35964(10) 0.38592(13) 0.62047(8) 0.0201(2) Uani d . 1 . . C
C5 0.29340(12) 0.43897(15) 0.47172(8) 0.0272(3) Uani d . 1 . . C
H5A 0.2229 0.4316 0.4326 0.033 Uiso calc R 1 . . H
H5B 0.3299 0.3582 0.4667 0.033 Uiso calc R 1 . . H
C6 0.22847(12) 0.55200(16) 0.57631(10) 0.0329(3) Uani d . 1 . . C
H6A 0.2637 0.6371 0.5816 0.040 Uiso calc R 1 . . H
H6B 0.2203 0.5325 0.6310 0.040 Uiso calc R 1 . . H
C7 0.34366(16) 0.5549(2) 0.44681(12) 0.0429(4) Uani d . 1 . . C
H7A 0.3419 0.5440 0.3887 0.064 Uiso calc R 1 . . H
H7B 0.4142 0.5608 0.4842 0.064 Uiso calc R 1 . . H
H7C 0.3075 0.6350 0.4514 0.064 Uiso calc R 1 . . H
C8 0.12560(12) 0.5640(2) 0.51083(13) 0.0439(4) Uani d . 1 . . C
H8A 0.0874 0.6331 0.5271 0.066 Uiso calc R 1 . . H
H8B 0.0894 0.4808 0.5059 0.066 Uiso calc R 1 . . H
H8C 0.1328 0.5861 0.4567 0.066 Uiso calc R 1 . . H
N1 0.5000 -0.14880(17) 0.7500 0.0293(4) Uani d S 1 . . N
N2 0.29225(9) 0.45005(12) 0.55808(7) 0.0245(2) Uani d . 1 . . N
S1 0.37317(3) 0.39993(3) 0.72495(2) 0.02400(8) Uani d . 1 . . S
S2 0.39946(2) 0.07687(3) 0.75000(2) 0.02308(8) Uani d . 1 . . S
S3 0.44642(2) 0.27616(3) 0.608522(19) 0.02077(8) Uani d . 1 . . S

loop_
_atom_site_aniso_label
_atom_site_aniso_U_11
_atom_site_aniso_U_22
_atom_site_aniso_U_33
_atom_site_aniso_U_12
_atom_site_aniso_U_13
_atom_site_aniso_U_23
Ni1 0.02321(12) 0.01827(12) 0.02022(12) 0.000 0.00779(9) 0.000
C1 0.0291(9) 0.0186(8) 0.0182(8) 0.000 0.0040(7) 0.000
C2 0.0506(10) 0.0215(7) 0.0353(8) -0.0116(7) 0.0030(7) 0.0015(6)
C3 0.0709(14) 0.0481(11) 0.0452(11) -0.0183(10) 0.0160(10) 0.0084(9)
C4 0.0230(6) 0.0183(5) 0.0198(6) -0.0001(4) 0.0082(5) -0.0006(4)
C5 0.0318(7) 0.0310(7) 0.0176(6) 0.0030(6) 0.0068(5) 0.0016(5)
C6 0.0346(8) 0.0326(8) 0.0291(7) 0.0122(6) 0.0075(6) -0.0009(6)
C7 0.0487(10) 0.0465(10) 0.0387(9) -0.0071(8) 0.0216(8) 0.0052(8)
C8 0.0260(7) 0.0474(10) 0.0524(10) 0.0072(7) 0.0054(7) -0.0094(8)
N1 0.0391(10) 0.0173(7) 0.0262(8) 0.000 0.0037(7) 0.000
N2 0.0281(6) 0.0257(6) 0.0196(5) 0.0064(5) 0.0081(4) 0.0015(4)
S1 0.03101(16) 0.02389(16) 0.01844(14) 0.00734(13) 0.01007(12) 0.00035(11)
S2 0.02316(15) 0.02081(15) 0.02484(15) -0.00264(12) 0.00750(11) 0.00091(12)
S3 0.02337(15) 0.02119(15) 0.01871(14) 0.00227(11) 0.00833(11) -0.00149(11)

loop_
_atom_type_symbol
_atom_type_description
_atom_type_scat_dispersion_real
_atom_type_scat_dispersion_imag
_atom_type_scat_source
C C 0.0033 0.0016 'International Tables Vol C Tables 4.2.6.8 and 6.1.1.4'
H H 0.0000 0.0000 'International Tables Vol C Tables 4.2.6.8 and 6.1.1.4'
N N 0.0061 0.0033 'International Tables Vol C Tables 4.2.6.8 and 6.1.1.4'
Ni Ni 0.3393 1.1124 'International Tables Vol C Tables 4.2.6.8 and 6.1.1.4'
S S 0.1246 0.1234 'International Tables Vol C Tables 4.2.6.8 and 6.1.1.4'

loop_
_geom_angle_atom_site_label_1
_geom_angle_atom_site_label_2
_geom_angle_atom_site_label_3
_geom_angle_site_symmetry_1
_geom_angle_site_symmetry_3
_geom_angle
S3 Ni1 S3 4_546 . 166.97(2)
S3 Ni1 S1 4_546 . 94.687(13)
S3 Ni1 S1 . . 76.466(12)
S3 Ni1 S1 4_546 4_546 76.466(13)
S3 Ni1 S1 . 4_546 94.687(13)
S1 Ni1 S1 . 4_546 95.72(2)
S3 Ni1 S2 4_546 . 94.285(13)
S3 Ni1 S2 . . 95.929(13)
S1 Ni1 S2 . . 94.538(14)
S1 Ni1 S2 4_546 . 166.699(14)
S3 Ni1 S2 4_546 4_546 95.931(13)
S3 Ni1 S2 . 4_546 94.283(13)
S1 Ni1 S2 . 4_546 166.698(14)
S1 Ni1 S2 4_546 4_546 94.536(14)
S2 Ni1 S2 . 4_546 76.71(2)
N1 C1 S2 . . 124.77(5)
N1 C1 S2 . 4_546 124.77(5)
S2 C1 S2 . 4_546 110.46(11)
N1 C2 C3 . . 113.11(15)
N1 C2 H2A . . 109.0
C3 C2 H2A . . 109.0
N1 C2 H2B . . 109.0
C3 C2 H2B . . 109.0
H2A C2 H2B . . 107.8
C2 C3 H3A . . 109.5
C2 C3 H3B . . 109.5
H3A C3 H3B . . 109.5
C2 C3 H3C . . 109.5
H3A C3 H3C . . 109.5
H3B C3 H3C . . 109.5
N2 C4 S3 . . 124.94(10)
N2 C4 S1 . . 125.32(10)
S3 C4 S1 . . 109.74(7)
N2 C5 C7 . . 112.23(13)
N2 C5 H5A . . 109.2
C7 C5 H5A . . 109.2
N2 C5 H5B . . 109.2
C7 C5 H5B . . 109.2
H5A C5 H5B . . 107.9
N2 C6 C8 . . 113.89(14)
N2 C6 H6A . . 108.8
C8 C6 H6A . . 108.8
N2 C6 H6B . . 108.8
C8 C6 H6B . . 108.8
H6A C6 H6B . . 107.7
C5 C7 H7A . . 109.5
C5 C7 H7B . . 109.5
H7A C7 H7B . . 109.5
C5 C7 H7C . . 109.5
H7A C7 H7C . . 109.5
H7B C7 H7C . . 109.5
C6 C8 H8A . . 109.5
C6 C8 H8B . . 109.5
H8A C8 H8B . . 109.5
C6 C8 H8C . . 109.5
H8A C8 H8C . . 109.5
H8B C8 H8C . . 109.5
C1 N1 C2 . . 121.06(10)
C1 N1 C2 . 4_546 121.06(10)
C2 N1 C2 . 4_546 117.9(2)
C4 N2 C5 . . 120.53(12)
C4 N2 C6 . . 120.24(11)
C5 N2 C6 . . 118.20(11)
C4 S1 Ni1 . . 86.83(5)
C1 S2 Ni1 . . 86.42(5)
C4 S3 Ni1 . . 86.96(4)

loop_
_geom_bond_atom_site_label_1
_geom_bond_atom_site_label_2
_geom_bond_site_symmetry_2
_geom_bond_distance
_geom_bond_publ_flag
Ni1 S3 4_546 2.2676(3) ?
Ni1 S3 . 2.2677(4) y
Ni1 S1 . 2.2709(4) y
Ni1 S1 4_546 2.2709(4) ?
Ni1 S2 . 2.2717(4) y
Ni1 S2 4_546 2.2717(4) ?
C1 N1 . 1.330(2) ?
C1 S2 . 1.7161(11) y
C1 S2 4_546 1.7161(11) ?
C2 N1 . 1.469(2) ?
C2 C3 . 1.510(3) ?
C2 H2A . 0.9900 ?
C2 H2B . 0.9900 ?
C3 H3A . 0.9800 ?
C3 H3B . 0.9800 ?
C3 H3C . 0.9800 ?
C4 N2 . 1.3289(17) ?
C4 S3 . 1.7166(13) y
C4 S1 . 1.7178(13) y
C5 N2 . 1.4696(18) ?
C5 C7 . 1.510(2) ?
C5 H5A . 0.9900 ?
C5 H5B . 0.9900 ?
C6 N2 . 1.4723(19) ?
C6 C8 . 1.499(2) ?
C6 H6A . 0.9900 ?
C6 H6B . 0.9900 ?
C7 H7A . 0.9800 ?
C7 H7B . 0.9800 ?
C7 H7C . 0.9800 ?
C8 H8A . 0.9800 ?
C8 H8B . 0.9800 ?
C8 H8C . 0.9800 ?
N1 C2 4_546 1.469(2) ?

loop_
_geom_torsion_atom_site_label_1
_geom_torsion_atom_site_label_2
_geom_torsion_atom_site_label_3
_geom_torsion_atom_site_label_4
_geom_torsion_site_symmetry_1
_geom_torsion_site_symmetry_4
_geom_torsion
S2 C1 N1 C2 . . 0.91(8)
S2 C1 N1 C2 4_546 . -179.09(8)
S2 C1 N1 C2 . 4_546 -179.10(8)
S2 C1 N1 C2 4_546 4_546 0.91(8)
C3 C2 N1 C1 . . -93.33(17)
C3 C2 N1 C2 . 4_546 86.67(17)
S3 C4 N2 C5 . . -5.43(19)
S1 C4 N2 C5 . . 174.64(11)
S3 C4 N2 C6 . . -173.66(12)
S1 C4 N2 C6 . . 6.4(2)
C7 C5 N2 C4 . . -100.31(17)
C7 C5 N2 C6 . . 68.15(19)
C8 C6 N2 C4 . . -148.52(16)
C8 C6 N2 C5 . . 43.0(2)
N2 C4 S1 Ni1 . . 179.76(12)
S3 C4 S1 Ni1 . . -0.18(6)
S3 Ni1 S1 C4 4_546 . 170.43(5)
S3 Ni1 S1 C4 . . 0.13(5)
S1 Ni1 S1 C4 4_546 . 93.59(5)
S2 Ni1 S1 C4 . . -94.89(5)
S2 Ni1 S1 C4 4_546 . -46.69(8)
N1 C1 S2 Ni1 . . 180.0
S2 C1 S2 Ni1 4_546 . -0.0020(10)
S3 Ni1 S2 C1 4_546 . -95.091(15)
S3 Ni1 S2 C1 . . 93.018(14)
S1 Ni1 S2 C1 . . 169.852(13)
S1 Ni1 S2 C1 4_546 . -49.76(6)
S2 Ni1 S2 C1 4_546 . 0.0
N2 C4 S3 Ni1 . . -179.76(12)
S1 C4 S3 Ni1 . . 0.18(6)
S3 Ni1 S3 C4 4_546 . -48.29(5)
S1 Ni1 S3 C4 . . -0.13(5)
S1 Ni1 S3 C4 4_546 . -94.90(5)
S2 Ni1 S3 C4 . . 93.12(5)
S2 Ni1 S3 C4 4_546 . 170.18(5)
